data_4133505
loop_
_publ_author_name
'Farndon, Joshua J.'
'Young, Tom A.'
'Bower, John F.'

_publ_section_title
;
 Stereospecific Alkene Aziridination Using a Bifunctional Amino-Reagent:
 An Aza-Prilezhaev Reaction.
;
_journal_issue 51
_journal_name_full 'Journal of the American Chemical Society'
_journal_page_first 17846
_journal_page_last 17850
_journal_paper_doi 10.1021/jacs.8b10485
_journal_volume 140
_journal_year 2018
_chemical_formula_moiety 'C26 H27 N3 O7 S'
_chemical_formula_sum 'C26 H27 N3 O7 S'
_chemical_formula_weight 525.56
_space_group_crystal_system monoclinic
_space_group_IT_number 14
_space_group_name_Hall '-P 2ybc'
_space_group_name_H-M_alt 'P 1 21/c 1'
_atom_sites_solution_hydrogens geom
_atom_sites_solution_primary dual
_audit_creation_date 2018-08-20
_audit_creation_method
;
Olex2 1.2
(compiled 2018.05.29 svn.r3508 for OlexSys, GUI svn.r5506)
;
_cell_angle_alpha 90
_cell_angle_beta 93.747(2)
_cell_angle_gamma 90
_cell_formula_units_Z 4
_cell_length_a 9.7778(3)
_cell_length_b 10.9762(3)
_cell_length_c 23.2290(6)
_cell_measurement_reflns_used 8172
_cell_measurement_temperature 100(2)
_cell_measurement_theta_max 26.733
_cell_measurement_theta_min 2.555
_cell_volume 2487.68(12)
_computing_cell_refinement 'SAINT V8.38A (Bruker, 2016)'
_computing_data_collection 'Bruker Apex suite'
_computing_data_reduction 'SAINT V8.38A (Bruker, 2016)'
_computing_molecular_graphics 'Olex2 (Dolomanov et al., 2009)'
_computing_publication_material 'Olex2 (Dolomanov et al., 2009)'
_computing_structure_refinement 'ShelXL (Sheldrick, 2015)'
_computing_structure_solution 'ShelXT (Sheldrick, 2015)'
_diffrn_ambient_temperature 100(2)
_diffrn_detector 'Bruker area detector'
_diffrn_detector_type 'CCD area detector'
_diffrn_measured_fraction_theta_full 1.000
_diffrn_measured_fraction_theta_max 0.999
_diffrn_measurement_device 'Bruker Apex II kappa CCD area detector'
_diffrn_measurement_device_type 'Bruker APEX-II CCD'
_diffrn_measurement_method '\f and \w scans'
_diffrn_radiation_monochromator graphite
_diffrn_radiation_type MoK\a
_diffrn_radiation_wavelength 0.71073
_diffrn_reflns_av_R_equivalents 0.0532
_diffrn_reflns_av_unetI/netI 0.0322
_diffrn_reflns_Laue_measured_fraction_full 1.000
_diffrn_reflns_Laue_measured_fraction_max 0.999
_diffrn_reflns_limit_h_max 12
_diffrn_reflns_limit_h_min -12
_diffrn_reflns_limit_k_max 14
_diffrn_reflns_limit_k_min -14
_diffrn_reflns_limit_l_max 30
_diffrn_reflns_limit_l_min -30
_diffrn_reflns_number 44706
_diffrn_reflns_point_group_measured_fraction_full 1.000
_diffrn_reflns_point_group_measured_fraction_max 0.999
_diffrn_reflns_theta_full 25.242
_diffrn_reflns_theta_max 27.983
_diffrn_reflns_theta_min 1.757
_diffrn_source 'fine-focus sealed tube'
_diffrn_standards_number 0
_exptl_absorpt_coefficient_mu 0.182
_exptl_absorpt_correction_T_max 0.7456
_exptl_absorpt_correction_T_min 0.6491
_exptl_absorpt_correction_type multi-scan
_exptl_absorpt_process_details
'SADABS-2016/2 (Bruker,2016/2) was used for absorption correction. wR2(int) was 0.0684 before and 0.0542 after correction. The Ratio of minimum to maximum transmission is 0.8706. The \l/2 correction factor is Not present.'
_exptl_crystal_colour colourless
_exptl_crystal_colour_primary colourless
_exptl_crystal_density_diffrn 1.403
_exptl_crystal_description block
_exptl_crystal_F_000 1104
_exptl_crystal_size_max 0.459
_exptl_crystal_size_mid 0.416
_exptl_crystal_size_min 0.244
_refine_diff_density_max 0.311
_refine_diff_density_min -0.402
_refine_diff_density_rms 0.047
_refine_ls_extinction_method none
_refine_ls_goodness_of_fit_ref 1.019
_refine_ls_hydrogen_treatment constr
_refine_ls_matrix_type full
_refine_ls_number_parameters 363
_refine_ls_number_reflns 6002
_refine_ls_number_restraints 152
_refine_ls_restrained_S_all 1.010
_refine_ls_R_factor_all 0.0531
_refine_ls_R_factor_gt 0.0376
_refine_ls_shift/su_max 0.001
_refine_ls_shift/su_mean 0.000
_refine_ls_structure_factor_coef Fsqd
_refine_ls_weighting_details 'w=1/[\s^2^(Fo^2^)+(0.0373P)^2^+1.0715P] where P=(Fo^2^+2Fc^2^)/3'
_refine_ls_weighting_scheme calc
_refine_ls_wR_factor_gt 0.0842
_refine_ls_wR_factor_ref 0.0913
_reflns_Friedel_coverage 0.000
_reflns_number_gt 4786
_reflns_number_total 6002
_reflns_threshold_expression 'I > 2\s(I)'
_cod_data_source_file ja8b10485_si_004.cif
_cod_data_source_block testm1
_cod_database_code 4133505
_shelx_shelxl_version_number 2017/1
_shelx_space_group_comment
;
The symmetry employed for this shelxl refinement is uniquely defined
by the following loop, which should always be used as a source of
symmetry information in preference to the above space-group names.
They are only intended as comments.
;
_olex2_refinement_description
;
1. Fixed Uiso
 At 1.2 times of:
  All C(H) groups, All C(H,H) groups
 At 1.5 times of:
  All C(H,H,H) groups
2. Restrained distances
 O1-C9 \\sim O1-C9A
 with sigma of 0.01
 C9A-C10A \\sim C9-C10
 with sigma of 0.01
3. Uiso/Uaniso restraints and constraints
C10 \\sim C11 \\sim C12 \\sim C13 \\sim C14 \\sim C15 \\sim C11A \\sim C12A
\\sim C13A \\sim C14A \\sim C15A: within 2A with sigma of 0.01 and sigma for
terminal atoms of 0.02
Uanis(C9A) = Uanis(C9)
Uanis(C10A) = Uanis(C10)
4. Others
 Sof(C9A)=Sof(H9AA)=Sof(H9AB)=Sof(C10A)=Sof(C11A)=Sof(H11A)=Sof(C12A)=
 Sof(H12A)=Sof(C13A)=Sof(H13A)=Sof(C14A)=Sof(H14A)=Sof(C15A)=Sof(H15A)=1-FVAR(1)
 Sof(C9)=Sof(H9A)=Sof(H9B)=Sof(C10)=Sof(C11)=Sof(H11)=Sof(C12)=Sof(H12)=
 Sof(C13)=Sof(H13)=Sof(C14)=Sof(H14)=Sof(C15)=Sof(H15)=FVAR(1)
5.a Ternary CH refined with riding coordinates:
 C8(H8), C16(H16)
5.b Secondary CH2 refined with riding coordinates:
 C9(H9A,H9B), C17(H17A,H17B), C18(H18A,H18B), C19(H19A,H19B), C20(H20A,H20B),
 C9A(H9AA,H9AB)
5.c Aromatic/amide H refined with riding coordinates:
 C2(H2), C3(H3), C5(H5), C6(H6), C11(H11), C12(H12), C13(H13), C14(H14),
 C15(H15), C23(H23), C25(H25), C26(H26), C11A(H11A), C12A(H12A), C13A(H13A),
 C14A(H14A), C15A(H15A)
5.d Fitted hexagon refined as free rotating group:
 C10(C11,C12,C13,C14,C15), C10A(C11A,C12A,C13A,C14A,C15A)
5.e Idealised Me refined as rotating group:
 C1(H1A,H1B,H1C)
;
_olex2_submission_special_instructions 'No special instructions were received'

loop_
_space_group_symop_operation_xyz
'x, y, z'
'-x, y+1/2, -z+1/2'
'-x, -y, -z'
'x, -y-1/2, z-1/2'

loop_
_atom_site_label
_atom_site_type_symbol
_atom_site_fract_x
_atom_site_fract_y
_atom_site_fract_z
_atom_site_U_iso_or_equiv
_atom_site_adp_type
_atom_site_occupancy
_atom_site_site_symmetry_order
_atom_site_calc_flag
_atom_site_refinement_flags_posn
_atom_site_refinement_flags_adp
_atom_site_refinement_flags_occupancy
_atom_site_disorder_assembly
_atom_site_disorder_group
S1 S 0.99441(4) 0.32110(3) 0.39572(2) 0.01852(9) Uani 1 1 d . . . . .
O1 O 0.67544(11) 0.17583(9) 0.40977(4) 0.0223(2) Uani 1 1 d D . . . .
O2 O 0.96643(12) 0.42096(10) 0.35689(4) 0.0252(2) Uani 1 1 d . . . . .
O3 O 1.13200(11) 0.29709(10) 0.41735(4) 0.0243(2) Uani 1 1 d . . . . .
O4 O 1.03047(12) 0.13164(10) 0.50067(5) 0.0291(3) Uani 1 1 d . . . . .
O5 O 1.13229(15) 0.25499(15) 0.56233(6) 0.0544(4) Uani 1 1 d . . . . .
O6 O 0.72624(12) 0.45845(10) 0.64568(4) 0.0267(3) Uani 1 1 d . . . . .
O7 O 0.57154(11) 0.53537(11) 0.58496(5) 0.0285(3) Uani 1 1 d . . . . .
N1 N 0.93026(13) 0.20021(11) 0.36663(5) 0.0187(3) Uani 1 1 d . . . . .
N2 N 1.04171(14) 0.22901(13) 0.52575(5) 0.0249(3) Uani 1 1 d . . . . .
N3 N 0.67934(13) 0.48101(11) 0.59670(5) 0.0207(3) Uani 1 1 d . . . . .
C1 C 0.19887(18) 0.19930(18) 0.19815(8) 0.0358(4) Uani 1 1 d . . . . .
H1A H 0.127353 0.242142 0.217811 0.054 Uiso 1 1 calc GR . . . .
H1B H 0.163324 0.120782 0.183735 0.054 Uiso 1 1 calc GR . . . .
H1C H 0.226472 0.248696 0.165734 0.054 Uiso 1 1 calc GR . . . .
C2 C 0.47423(16) 0.24811(14) 0.31895(7) 0.0234(3) Uani 1 1 d . . . . .
H2 H 0.498293 0.308428 0.347145 0.028 Uiso 1 1 calc R . . . .
C3 C 0.35725(16) 0.26306(15) 0.28271(7) 0.0251(3) Uani 1 1 d . . . . .
H3 H 0.300851 0.332458 0.287175 0.030 Uiso 1 1 calc R . . . .
C4 C 0.32078(16) 0.17824(15) 0.23984(7) 0.0261(3) Uani 1 1 d . . . . .
C5 C 0.40228(17) 0.07521(16) 0.23623(7) 0.0302(4) Uani 1 1 d . . . . .
H5 H 0.378643 0.015247 0.207809 0.036 Uiso 1 1 calc R . . . .
C6 C 0.51747(17) 0.05843(15) 0.27337(7) 0.0273(3) Uani 1 1 d . . . . .
H6 H 0.570268 -0.013757 0.270688 0.033 Uiso 1 1 calc R . . . .
C7 C 0.55688(15) 0.14587(13) 0.31457(6) 0.0200(3) Uani 1 1 d . . . . .
C8 C 0.68763(15) 0.13224(13) 0.35243(6) 0.0199(3) Uani 1 1 d . . . . .
H8 H 0.714758 0.044402 0.353944 0.024 Uiso 1 1 calc R . . . .
C9 C 0.5729(5) 0.1071(4) 0.43823(13) 0.0270(8) Uani 0.673(8) 1 d D . P A 1
H9A H 0.591938 0.018824 0.435303 0.032 Uiso 0.673(8) 1 calc R . P A 1
H9B H 0.481015 0.123244 0.419324 0.032 Uiso 0.673(8) 1 calc R . P A 1
C10 C 0.5760(5) 0.1445(4) 0.50094(12) 0.0185(7) Uani 0.673(8) 1 d D U P A 1
C11 C 0.6784(4) 0.0976(4) 0.53901(18) 0.0229(9) Uani 0.673(8) 1 d G U P A 1
H11 H 0.748388 0.047793 0.525004 0.027 Uiso 0.673(8) 1 calc R . P A 1
C12 C 0.6782(4) 0.1235(6) 0.59757(16) 0.0274(9) Uani 0.673(8) 1 d G U P A 1
H12 H 0.748097 0.091467 0.623595 0.033 Uiso 0.673(8) 1 calc R . P A 1
C13 C 0.5757(5) 0.1964(6) 0.61807(12) 0.0259(9) Uani 0.673(8) 1 d G U P A 1
H13 H 0.575584 0.214088 0.658092 0.031 Uiso 0.673(8) 1 calc R . P A 1
C14 C 0.4734(5) 0.2433(6) 0.57999(17) 0.0235(8) Uani 0.673(8) 1 d G U P A 1
H14 H 0.403361 0.293034 0.593999 0.028 Uiso 0.673(8) 1 calc R . P A 1
C15 C 0.4736(4) 0.2173(5) 0.52143(15) 0.0210(8) Uani 0.673(8) 1 d G U P A 1
H15 H 0.403649 0.249361 0.495407 0.025 Uiso 0.673(8) 1 calc R . P A 1
C16 C 0.80385(15) 0.20727(13) 0.32824(6) 0.0185(3) Uani 1 1 d . . . . .
H16 H 0.774077 0.294378 0.325801 0.022 Uiso 1 1 calc R . . . .
C17 C 0.84013(16) 0.16624(15) 0.26801(6) 0.0232(3) Uani 1 1 d . . . . .
H17A H 0.755958 0.164970 0.241908 0.028 Uiso 1 1 calc R . . . .
H17B H 0.904450 0.225587 0.252451 0.028 Uiso 1 1 calc R . . . .
C18 C 0.90542(16) 0.04008(16) 0.26940(6) 0.0267(4) Uani 1 1 d . . . . .
H18A H 0.935469 0.020187 0.230619 0.032 Uiso 1 1 calc R . . . .
H18B H 0.836292 -0.021107 0.279227 0.032 Uiso 1 1 calc R . . . .
C19 C 1.02829(17) 0.03291(16) 0.31337(7) 0.0283(4) Uani 1 1 d . . . . .
H19A H 1.059366 -0.052781 0.316784 0.034 Uiso 1 1 calc R . . . .
H19B H 1.104461 0.081606 0.299240 0.034 Uiso 1 1 calc R . . . .
C20 C 0.99563(17) 0.07937(14) 0.37286(6) 0.0235(3) Uani 1 1 d . . . . .
H20A H 0.933152 0.021802 0.390831 0.028 Uiso 1 1 calc R . . . .
H20B H 1.080997 0.085521 0.398060 0.028 Uiso 1 1 calc R . . . .
C21 C 0.89934(15) 0.35931(13) 0.45668(6) 0.0166(3) Uani 1 1 d . . . . .
C22 C 0.93424(14) 0.32055(13) 0.51288(6) 0.0174(3) Uani 1 1 d . . . . .
C23 C 0.86678(15) 0.36225(13) 0.55955(6) 0.0190(3) Uani 1 1 d . . . . .
H23 H 0.895150 0.338947 0.597868 0.023 Uiso 1 1 calc R . . . .
C24 C 0.75684(15) 0.43889(13) 0.54821(6) 0.0174(3) Uani 1 1 d . . . . .
C25 C 0.71573(16) 0.47751(13) 0.49323(6) 0.0203(3) Uani 1 1 d . . . . .
H25 H 0.638273 0.529137 0.486740 0.024 Uiso 1 1 calc R . . . .
C26 C 0.78977(16) 0.43941(13) 0.44779(6) 0.0209(3) Uani 1 1 d . . . . .
H26 H 0.765431 0.468364 0.409964 0.025 Uiso 1 1 calc R . . . .
C9A C 0.6241(10) 0.0797(6) 0.4454(3) 0.0270(8) Uani 0.327(8) 1 d D . P A 2
H9AA H 0.688895 0.010257 0.446887 0.032 Uiso 0.327(8) 1 calc R . P A 2
H9AB H 0.534685 0.050504 0.428279 0.032 Uiso 0.327(8) 1 calc R . P A 2
C10A C 0.6073(10) 0.1265(9) 0.5061(3) 0.0185(7) Uani 0.327(8) 1 d D . P A 2
C11A C 0.6877(9) 0.0862(10) 0.5539(4) 0.0238(15) Uani 0.327(8) 1 d G U P A 2
H11A H 0.761855 0.032075 0.548997 0.029 Uiso 0.327(8) 1 calc R . P A 2
C12A C 0.6595(10) 0.1250(12) 0.6088(3) 0.0235(15) Uani 0.327(8) 1 d G U P A 2
H12A H 0.714368 0.097506 0.641467 0.028 Uiso 0.327(8) 1 calc R . P A 2
C13A C 0.5509(12) 0.2042(13) 0.6159(3) 0.0236(16) Uani 0.327(8) 1 d G U P A 2
H13A H 0.531613 0.230776 0.653457 0.028 Uiso 0.327(8) 1 calc R . P A 2
C14A C 0.4705(11) 0.2445(12) 0.5681(4) 0.0256(16) Uani 0.327(8) 1 d G U P A 2
H14A H 0.396343 0.298615 0.572977 0.031 Uiso 0.327(8) 1 calc R . P A 2
C15A C 0.4987(10) 0.2056(11) 0.5132(3) 0.0198(14) Uani 0.327(8) 1 d G U P A 2
H15A H 0.443828 0.233186 0.480506 0.024 Uiso 0.327(8) 1 calc R . P A 2

loop_
_atom_site_aniso_label
_atom_site_aniso_U_11
_atom_site_aniso_U_22
_atom_site_aniso_U_33
_atom_site_aniso_U_23
_atom_site_aniso_U_13
_atom_site_aniso_U_12
S1 0.02232(19) 0.01678(17) 0.01701(16) -0.00147(13) 0.00544(13) -0.00430(14)
O1 0.0310(6) 0.0187(5) 0.0183(5) -0.0042(4) 0.0105(4) -0.0103(4)
O2 0.0369(7) 0.0193(5) 0.0202(5) 0.0021(4) 0.0080(5) -0.0060(5)
O3 0.0208(5) 0.0265(6) 0.0262(5) -0.0048(4) 0.0053(4) -0.0054(4)
O4 0.0348(7) 0.0204(6) 0.0323(6) 0.0009(5) 0.0032(5) 0.0058(5)
O5 0.0445(8) 0.0709(11) 0.0437(8) -0.0250(7) -0.0274(7) 0.0270(8)
O6 0.0324(6) 0.0325(6) 0.0156(5) -0.0020(4) 0.0036(4) -0.0037(5)
O7 0.0257(6) 0.0308(6) 0.0293(6) -0.0083(5) 0.0035(5) 0.0061(5)
N1 0.0215(6) 0.0159(6) 0.0187(6) -0.0024(5) 0.0008(5) -0.0006(5)
N2 0.0255(7) 0.0308(7) 0.0179(6) -0.0016(5) -0.0014(5) 0.0061(6)
N3 0.0223(7) 0.0198(6) 0.0202(6) -0.0039(5) 0.0033(5) -0.0037(5)
C1 0.0289(9) 0.0444(11) 0.0342(9) -0.0017(8) 0.0018(7) -0.0024(8)
C2 0.0251(8) 0.0189(7) 0.0271(8) -0.0061(6) 0.0087(6) -0.0036(6)
C3 0.0240(8) 0.0220(8) 0.0302(8) -0.0012(6) 0.0082(6) 0.0001(6)
C4 0.0217(8) 0.0296(8) 0.0280(8) -0.0020(7) 0.0090(6) -0.0050(7)
C5 0.0264(9) 0.0329(9) 0.0315(8) -0.0139(7) 0.0042(7) -0.0046(7)
C6 0.0249(8) 0.0237(8) 0.0340(8) -0.0113(7) 0.0069(7) -0.0010(6)
C7 0.0197(7) 0.0189(7) 0.0224(7) -0.0027(6) 0.0093(6) -0.0043(6)
C8 0.0262(8) 0.0147(7) 0.0196(7) -0.0049(5) 0.0077(6) -0.0022(6)
C9 0.036(2) 0.0218(16) 0.0244(11) -0.0022(10) 0.0116(14) -0.0133(15)
C10 0.020(2) 0.0152(16) 0.0206(9) 0.0012(9) 0.0039(10) -0.0042(12)
C11 0.0196(15) 0.0245(15) 0.025(2) -0.0018(15) 0.0051(14) -0.0031(11)
C12 0.0218(18) 0.0349(16) 0.0253(18) 0.0008(16) -0.0011(15) -0.0029(14)
C13 0.030(2) 0.0290(19) 0.0183(15) 0.0009(13) 0.0004(12) -0.0088(16)
C14 0.0309(16) 0.0209(15) 0.0194(17) -0.0019(13) 0.0074(13) -0.0013(13)
C15 0.0265(19) 0.0163(15) 0.0211(15) 0.0015(12) 0.0080(13) 0.0013(12)
C16 0.0184(7) 0.0189(7) 0.0187(7) -0.0002(5) 0.0040(5) 0.0003(6)
C17 0.0196(7) 0.0340(9) 0.0164(7) -0.0001(6) 0.0033(6) 0.0011(6)
C18 0.0226(8) 0.0362(9) 0.0213(7) -0.0111(7) 0.0024(6) 0.0055(7)
C19 0.0261(8) 0.0299(9) 0.0286(8) -0.0102(7) -0.0014(6) 0.0079(7)
C20 0.0299(8) 0.0174(7) 0.0227(7) -0.0025(6) -0.0030(6) 0.0031(6)
C21 0.0194(7) 0.0143(6) 0.0161(6) -0.0020(5) 0.0026(5) -0.0046(5)
C22 0.0162(7) 0.0168(7) 0.0190(6) -0.0011(5) -0.0008(5) -0.0012(5)
C23 0.0223(7) 0.0195(7) 0.0150(6) -0.0004(5) -0.0003(5) -0.0028(6)
C24 0.0196(7) 0.0156(7) 0.0171(6) -0.0039(5) 0.0026(5) -0.0044(6)
C25 0.0234(8) 0.0166(7) 0.0208(7) -0.0017(6) 0.0001(6) 0.0024(6)
C26 0.0288(8) 0.0181(7) 0.0155(6) -0.0003(5) 0.0002(6) 0.0009(6)
C9A 0.036(2) 0.0218(16) 0.0244(11) -0.0022(10) 0.0116(14) -0.0133(15)
C10A 0.020(2) 0.0152(16) 0.0206(9) 0.0012(9) 0.0039(10) -0.0042(12)
C11A 0.016(3) 0.034(3) 0.022(3) 0.003(3) 0.001(2) -0.004(2)
C12A 0.018(3) 0.037(3) 0.016(2) -0.005(2) 0.008(2) -0.007(3)
C13A 0.025(3) 0.025(3) 0.023(3) -0.008(3) 0.017(2) -0.008(3)
C14A 0.031(3) 0.021(3) 0.027(3) 0.006(3) 0.011(2) 0.002(3)
C15A 0.026(3) 0.019(3) 0.016(2) 0.004(2) 0.009(2) 0.001(2)

loop_
_atom_type_symbol
_atom_type_description
_atom_type_scat_dispersion_real
_atom_type_scat_dispersion_imag
_atom_type_scat_source
C C 0.0033 0.0016 'International Tables Vol C Tables 4.2.6.8 and 6.1.1.4'
H H 0.0000 0.0000 'International Tables Vol C Tables 4.2.6.8 and 6.1.1.4'
N N 0.0061 0.0033 'International Tables Vol C Tables 4.2.6.8 and 6.1.1.4'
O O 0.0106 0.0060 'International Tables Vol C Tables 4.2.6.8 and 6.1.1.4'
S S 0.1246 0.1234 'International Tables Vol C Tables 4.2.6.8 and 6.1.1.4'

loop_
_geom_angle_atom_site_label_1
_geom_angle_atom_site_label_2
_geom_angle_atom_site_label_3
_geom_angle
O2 S1 N1 108.36(6)
O2 S1 C21 103.32(7)
O3 S1 O2 119.89(7)
O3 S1 N1 109.26(7)
O3 S1 C21 106.86(6)
N1 S1 C21 108.58(6)
C8 O1 C9 110.72(15)
C8 O1 C9A 110.0(3)
C16 N1 S1 120.07(10)
C20 N1 S1 123.32(10)
C20 N1 C16 116.50(11)
O4 N2 O5 125.20(14)
O4 N2 C22 117.46(12)
O5 N2 C22 117.28(13)
O6 N3 O7 124.72(12)
O6 N3 C24 117.85(12)
O7 N3 C24 117.42(12)
H1A C1 H1B 109.5
H1A C1 H1C 109.5
H1B C1 H1C 109.5
C4 C1 H1A 109.5
C4 C1 H1B 109.5
C4 C1 H1C 109.5
C3 C2 H2 119.6
C3 C2 C7 120.80(14)
C7 C2 H2 119.6
C2 C3 H3 119.4
C2 C3 C4 121.21(15)
C4 C3 H3 119.4
C3 C4 C1 120.86(15)
C5 C4 C1 121.33(15)
C5 C4 C3 117.80(15)
C4 C5 H5 119.4
C6 C5 C4 121.11(15)
C6 C5 H5 119.4
C5 C6 H6 119.5
C5 C6 C7 120.91(15)
C7 C6 H6 119.5
C2 C7 C6 118.08(15)
C2 C7 C8 120.73(13)
C6 C7 C8 121.17(14)
O1 C8 C7 113.00(12)
O1 C8 H8 109.2
O1 C8 C16 105.67(11)
C7 C8 H8 109.2
C7 C8 C16 110.57(12)
C16 C8 H8 109.2
O1 C9 H9A 109.9
O1 C9 H9B 109.9
O1 C9 C10 109.1(3)
H9A C9 H9B 108.3
C10 C9 H9A 109.9
C10 C9 H9B 109.9
C11 C10 C9 118.8(2)
C11 C10 C15 120.0
C15 C10 C9 121.1(2)
C10 C11 H11 120.0
C10 C11 C12 120.0
C12 C11 H11 120.0
C11 C12 H12 120.0
C13 C12 C11 120.0
C13 C12 H12 120.0
C12 C13 H13 120.0
C14 C13 C12 120.0
C14 C13 H13 120.0
C13 C14 H14 120.0
C13 C14 C15 120.0
C15 C14 H14 120.0
C10 C15 H15 120.0
C14 C15 C10 120.0
C14 C15 H15 120.0
N1 C16 C8 111.09(11)
N1 C16 H16 108.2
N1 C16 C17 107.51(11)
C8 C16 H16 108.2
C17 C16 C8 113.35(12)
C17 C16 H16 108.2
C16 C17 H17A 109.3
C16 C17 H17B 109.3
H17A C17 H17B 107.9
C18 C17 C16 111.66(12)
C18 C17 H17A 109.3
C18 C17 H17B 109.3
C17 C18 H18A 109.3
C17 C18 H18B 109.3
C17 C18 C19 111.77(13)
H18A C18 H18B 107.9
C19 C18 H18A 109.3
C19 C18 H18B 109.3
C18 C19 H19A 109.0
C18 C19 H19B 109.0
H19A C19 H19B 107.8
C20 C19 C18 112.72(13)
C20 C19 H19A 109.0
C20 C19 H19B 109.0
N1 C20 C19 109.06(12)
N1 C20 H20A 109.9
N1 C20 H20B 109.9
C19 C20 H20A 109.9
C19 C20 H20B 109.9
H20A C20 H20B 108.3
C22 C21 S1 124.07(11)
C26 C21 S1 117.68(10)
C26 C21 C22 118.10(13)
C21 C22 N2 121.79(12)
C23 C22 N2 115.97(12)
C23 C22 C21 122.20(13)
C22 C23 H23 121.3
C24 C23 C22 117.30(13)
C24 C23 H23 121.3
C23 C24 N3 118.69(12)
C23 C24 C25 122.76(13)
C25 C24 N3 118.55(13)
C24 C25 H25 120.7
C24 C25 C26 118.55(14)
C26 C25 H25 120.7
C21 C26 H26 119.5
C25 C26 C21 120.96(13)
C25 C26 H26 119.5
O1 C9A H9AA 109.6
O1 C9A H9AB 109.6
O1 C9A C10A 110.2(6)
H9AA C9A H9AB 108.1
C10A C9A H9AA 109.6
C10A C9A H9AB 109.6
C11A C10A C9A 122.9(5)
C11A C10A C15A 120.0
C15A C10A C9A 116.9(5)
C10A C11A H11A 120.0
C12A C11A C10A 120.0
C12A C11A H11A 120.0
C11A C12A H12A 120.0
C11A C12A C13A 120.0
C13A C12A H12A 120.0
C12A C13A H13A 120.0
C14A C13A C12A 120.0
C14A C13A H13A 120.0
C13A C14A H14A 120.0
C13A C14A C15A 120.0
C15A C14A H14A 120.0
C10A C15A H15A 120.0
C14A C15A C10A 120.0
C14A C15A H15A 120.0

loop_
_geom_bond_atom_site_label_1
_geom_bond_atom_site_label_2
_geom_bond_distance
S1 O2 1.4346(11)
S1 O3 1.4295(11)
S1 N1 1.5986(12)
S1 C21 1.7936(14)
O1 C8 1.4277(16)
O1 C9 1.448(3)
O1 C9A 1.451(6)
O4 N2 1.2187(17)
O5 N2 1.2203(17)
O6 N3 1.2240(16)
O7 N3 1.2262(16)
N1 C16 1.4782(18)
N1 C20 1.4753(19)
N2 C22 1.4704(19)
N3 C24 1.4725(18)
C1 H1A 0.9800
C1 H1B 0.9800
C1 H1C 0.9800
C1 C4 1.504(2)
C2 H2 0.9500
C2 C3 1.385(2)
C2 C7 1.391(2)
C3 H3 0.9500
C3 C4 1.393(2)
C4 C5 1.389(2)
C5 H5 0.9500
C5 C6 1.386(2)
C6 H6 0.9500
C6 C7 1.392(2)
C7 C8 1.511(2)
C8 H8 1.0000
C8 C16 1.539(2)
C9 H9A 0.9900
C9 H9B 0.9900
C9 C10 1.512(3)
C10 C11 1.3900
C10 C15 1.3900
C11 H11 0.9500
C11 C12 1.3900
C12 H12 0.9500
C12 C13 1.3900
C13 H13 0.9500
C13 C14 1.3900
C14 H14 0.9500
C14 C15 1.3900
C15 H15 0.9500
C16 H16 1.0000
C16 C17 1.5331(19)
C17 H17A 0.9900
C17 H17B 0.9900
C17 C18 1.524(2)
C18 H18A 0.9900
C18 H18B 0.9900
C18 C19 1.527(2)
C19 H19A 0.9900
C19 H19B 0.9900
C19 C20 1.526(2)
C20 H20A 0.9900
C20 H20B 0.9900
C21 C22 1.3941(19)
C21 C26 1.391(2)
C22 C23 1.3831(19)
C23 H23 0.9500
C23 C24 1.377(2)
C24 C25 1.380(2)
C25 H25 0.9500
C25 C26 1.383(2)
C26 H26 0.9500
C9A H9AA 0.9900
C9A H9AB 0.9900
C9A C10A 1.519(6)
C10A C11A 1.3900
C10A C15A 1.3900
C11A H11A 0.9500
C11A C12A 1.3900
C12A H12A 0.9500
C12A C13A 1.3900
C13A H13A 0.9500
C13A C14A 1.3900
C14A H14A 0.9500
C14A C15A 1.3900
C15A H15A 0.9500
